data_7213310
loop_
_publ_author_name
'Wang, Wenhu'
'Cao, Ruzhen'
'Liu, Lunzu'

_publ_section_title
;
 The synthesis of novel trisphosphoranylphosphine and its oxide
;
_journal_issue 11
_journal_name_full 'Journal of the Chemical Society, Perkin Transactions 1'
_journal_page_first 1673
_journal_paper_doi 10.1039/b001917h
_journal_year 2000
_chemical_formula_sum 'C30 H27 N3 O12 P4'
_chemical_formula_weight 745.43
_chemical_name_systematic
;
?
;
_space_group_IT_number 19
_symmetry_cell_setting orthorhombic
_symmetry_space_group_name_Hall 'P 2ac 2ab'
_symmetry_space_group_name_H-M 'P 21 21 21'
_atom_sites_solution_hydrogens geom
_atom_sites_solution_primary direct
_atom_sites_solution_secondary difmap
_audit_creation_method SHELXL-97
_cell_angle_alpha 90.00
_cell_angle_beta 90.00
_cell_angle_gamma 90.00
_cell_formula_units_Z 4
_cell_length_a 9.4387(11)
_cell_length_b 18.424(2)
_cell_length_c 19.358(2)
_cell_measurement_temperature 293(2)
_cell_volume 3366.3(6)
_computing_cell_refinement 'Bruker SMART'
_computing_data_collection 'Bruker SMART'
_computing_data_reduction 'Bruker SHELXTL'
_computing_molecular_graphics 'Bruker SHELXTL'
_computing_publication_material 'Bruker SHELXTL'
_computing_structure_refinement 'SHELXL-97 (Sheldrick, 1997)'
_computing_structure_solution 'SHELXS-97 (Sheldrick, 1990)'
_diffrn_ambient_temperature 293(2)
_diffrn_measured_fraction_theta_full 1.000
_diffrn_measured_fraction_theta_max 1.000
_diffrn_measurement_device_type 'CCD area detector'
_diffrn_measurement_method 'phi and omega scans'
_diffrn_radiation_monochromator graphite
_diffrn_radiation_source 'fine-focus sealed tube'
_diffrn_radiation_type MoK\a
_diffrn_radiation_wavelength 0.71073
_diffrn_reflns_av_R_equivalents 0.0358
_diffrn_reflns_av_sigmaI/netI 0.2387
_diffrn_reflns_limit_h_max 11
_diffrn_reflns_limit_h_min -11
_diffrn_reflns_limit_k_max 21
_diffrn_reflns_limit_k_min -19
_diffrn_reflns_limit_l_max 23
_diffrn_reflns_limit_l_min -16
_diffrn_reflns_number 14177
_diffrn_reflns_theta_full 25.03
_diffrn_reflns_theta_max 25.03
_diffrn_reflns_theta_min 1.53
_exptl_absorpt_coefficient_mu 0.291
_exptl_absorpt_correction_type none
_exptl_crystal_colour colourless
_exptl_crystal_density_diffrn 1.471
_exptl_crystal_density_method 'not measured'
_exptl_crystal_F_000 1536
_exptl_crystal_size_max 0.15
_exptl_crystal_size_mid 0.10
_exptl_crystal_size_min 0.05
_refine_diff_density_max 0.248
_refine_diff_density_min -0.232
_refine_diff_density_rms 0.053
_refine_ls_abs_structure_details 'Flack H D (1983), Acta Cryst. A39, 876-881'
_refine_ls_abs_structure_Flack 0.24(12)
_refine_ls_extinction_method none
_refine_ls_goodness_of_fit_ref 0.817
_refine_ls_hydrogen_treatment mixed
_refine_ls_matrix_type full
_refine_ls_number_parameters 406
_refine_ls_number_reflns 5946
_refine_ls_number_restraints 0
_refine_ls_restrained_S_all 0.817
_refine_ls_R_factor_all 0.0627
_refine_ls_R_factor_gt 0.0598
_refine_ls_shift/su_max 0.001
_refine_ls_shift/su_mean 0.000
_refine_ls_structure_factor_coef Fsqd
_refine_ls_weighting_details 'calc w=1/[\s^2^(Fo^2^)+(0.0200P)^2^+0.0000P] where P=(Fo^2^+2Fc^2^)/3'
_refine_ls_weighting_scheme calc
_refine_ls_wR_factor_gt 0.0758
_refine_ls_wR_factor_ref 0.1036
_reflns_number_gt 2452
_reflns_number_total 5946
_reflns_threshold_expression >2sigma(I)
_cod_data_source_file b001917hsup1.cif
_cod_data_source_block 1
_cod_depositor_comments
;
The following automatic conversions were performed:

'_symmetry_cell_setting' value 'Orthorhombic' changed to
'orthorhombic' according to
/home/saulius/struct/CIF-dictionaries/cif_core.dic dictionary named
'cif_core.dic' version 2.4.2 from 2011-04-26.

Automatic conversion script
Id: cif_fix_values 1891 2012-01-12 08:04:46Z andrius 
;
_cod_original_cell_volume 3366.5(7)
_cod_original_sg_symbol_H-M P2(1)2(1)2(1)
_cod_database_code 7213310

loop_
_symmetry_equiv_pos_as_xyz
'x, y, z'
'-x+1/2, -y, z+1/2'
'-x, y+1/2, -z+1/2'
'x+1/2, -y+1/2, -z'

loop_
_atom_site_label
_atom_site_type_symbol
_atom_site_fract_x
_atom_site_fract_y
_atom_site_fract_z
_atom_site_U_iso_or_equiv
_atom_site_adp_type
_atom_site_occupancy
_atom_site_symmetry_multiplicity
_atom_site_calc_flag
_atom_site_refinement_flags
P1 P -0.74096(19) 0.04592(11) -0.06706(10) 0.0530(6) Uani 1 1 d .
P2 P -0.86406(18) -0.06267(11) -0.20751(10) 0.0469(5) Uani 1 1 d .
P3 P -0.53704(18) -0.10519(11) -0.12328(10) 0.0408(5) Uani 1 1 d .
P4 P -0.66817(19) -0.01236(10) -0.16252(9) 0.0428(5) Uani 1 1 d .
C1 C -0.9295(7) 0.0071(5) 0.0292(4) 0.077(3) Uani 1 1 d .
H1A H -1.0161 -0.0187 0.0182 0.092 Uiso 1 1 calc R
H1B H -0.9430 0.0333 0.0722 0.092 Uiso 1 1 calc R
C2 C -0.9905(7) 0.1121(4) -0.0487(4) 0.078(3) Uani 1 1 d .
H2A H -1.0011 0.1496 -0.0140 0.094 Uiso 1 1 calc R
H2B H -1.0827 0.0914 -0.0588 0.094 Uiso 1 1 calc R
C3 C -1.0003(8) -0.1820(5) -0.1722(4) 0.069(3) Uani 1 1 d .
H3A H -0.9532 -0.2260 -0.1571 0.083 Uiso 1 1 calc R
H3B H -1.0924 -0.1948 -0.1909 0.083 Uiso 1 1 calc R
C4 C -0.8478(9) -0.1873(5) -0.2767(4) 0.082(3) Uani 1 1 d .
H4A H -0.9169 -0.2092 -0.3074 0.099 Uiso 1 1 calc R
H4B H -0.7901 -0.2255 -0.2566 0.099 Uiso 1 1 calc R
C5 C -0.5818(7) -0.1950(4) -0.0170(3) 0.054(2) Uani 1 1 d .
H5A H -0.6260 -0.1778 0.0252 0.065 Uiso 1 1 calc R
H5B H -0.5266 -0.2380 -0.0066 0.065 Uiso 1 1 calc R
C6 C -0.3922(6) -0.0973(4) -0.0058(3) 0.049(2) Uani 1 1 d .
H6A H -0.3137 -0.1277 0.0085 0.059 Uiso 1 1 calc R
H6B H -0.4382 -0.0780 0.0351 0.059 Uiso 1 1 calc R
C31 C -0.4519(4) -0.1457(3) -0.1963(2) 0.046(2) Uani 1 1 d G
C32 C -0.4143(5) -0.1050(2) -0.2539(3) 0.071(2) Uani 1 1 d G
H32A H -0.4349 -0.0557 -0.2555 0.085 Uiso 1 1 calc R
C33 C -0.3458(5) -0.1380(4) -0.3092(2) 0.091(3) Uani 1 1 d G
H33A H -0.3207 -0.1107 -0.3477 0.109 Uiso 1 1 calc R
C34 C -0.3149(5) -0.2117(4) -0.3069(3) 0.100(3) Uani 1 1 d G
H34A H -0.2691 -0.2338 -0.3439 0.120 Uiso 1 1 calc R
C35 C -0.3525(5) -0.2524(2) -0.2493(4) 0.091(3) Uani 1 1 d G
H35A H -0.3319 -0.3018 -0.2477 0.110 Uiso 1 1 calc R
C36 C -0.4210(5) -0.2195(3) -0.1940(3) 0.073(3) Uani 1 1 d G
H36A H -0.4461 -0.2467 -0.1555 0.087 Uiso 1 1 calc R
C37 C -0.3417(7) -0.0372(4) -0.0511(4) 0.050(2) Uani 1 1 d .
C38 C -0.6893(8) -0.2107(4) -0.0698(4) 0.057(2) Uani 1 1 d .
C21 C -0.9739(5) 0.0100(2) -0.2405(2) 0.0461(19) Uani 1 1 d G
C22 C -0.9205(4) 0.0574(3) -0.2899(2) 0.056(2) Uani 1 1 d G
H22A H -0.8263 0.0539 -0.3037 0.067 Uiso 1 1 calc R
C23 C -1.0078(7) 0.1101(2) -0.3187(2) 0.069(3) Uani 1 1 d G
H23A H -0.9721 0.1418 -0.3518 0.083 Uiso 1 1 calc R
C24 C -1.1485(6) 0.1153(3) -0.2981(3) 0.081(3) Uani 1 1 d G
H24A H -1.2069 0.1506 -0.3174 0.097 Uiso 1 1 calc R
C25 C -1.2019(4) 0.0679(3) -0.2487(3) 0.103(3) Uani 1 1 d G
H25A H -1.2960 0.0714 -0.2349 0.123 Uiso 1 1 calc R
C26 C -1.1146(6) 0.0153(3) -0.2199(2) 0.082(3) Uani 1 1 d G
H26A H -1.1503 -0.0165 -0.1868 0.098 Uiso 1 1 calc R
C27 C -0.7566(9) -0.1341(5) -0.3153(5) 0.068(3) Uani 1 1 d .
C28 C -1.0166(8) -0.1306(5) -0.1134(5) 0.068(3) Uani 1 1 d .
O1 O -0.7060(5) -0.0278(3) -0.0127(2) 0.0609(15) Uani 1 1 d .
O2 O -0.7982(5) 0.1130(3) -0.1262(2) 0.0573(14) Uani 1 1 d .
O3 O -0.7955(6) -0.0939(4) 0.0744(3) 0.103(2) Uani 1 1 d .
O4 O -0.9723(5) 0.1916(3) -0.1469(3) 0.094(2) Uani 1 1 d .
O5 O -0.7582(4) -0.0688(3) -0.2827(2) 0.0548(13) Uani 1 1 d .
O6 O -0.9504(4) -0.0672(3) -0.1277(2) 0.0525(13) Uani 1 1 d .
O7 O -0.6882(6) -0.1445(3) -0.3661(3) 0.085(2) Uani 1 1 d .
O8 O -1.0745(6) -0.1409(3) -0.0594(3) 0.091(2) Uani 1 1 d .
O9 O -0.4067(4) -0.0381(2) -0.1120(2) 0.0460(13) Uani 1 1 d .
O10 O -0.6777(4) -0.1677(2) -0.1250(2) 0.0469(12) Uani 1 1 d .
O11 O -0.2549(5) 0.0068(3) -0.0349(2) 0.0687(15) Uani 1 1 d .
O12 O -0.7791(5) -0.2571(3) -0.0659(3) 0.0764(17) Uani 1 1 d .
C11 C -0.5892(5) 0.0989(3) -0.0395(4) 0.064(3) Uani 1 1 d G
C12 C -0.5143(7) 0.1416(4) -0.0860(3) 0.090(3) Uani 1 1 d G
H12A H -0.5386 0.1415 -0.1325 0.108 Uiso 1 1 calc R
C13 C -0.4029(7) 0.1847(3) -0.0629(4) 0.113(4) Uani 1 1 d G
H13A H -0.3528 0.2133 -0.0940 0.136 Uiso 1 1 calc R
C14 C -0.3665(6) 0.1849(3) 0.0067(4) 0.132(5) Uani 1 1 d G
H14A H -0.2920 0.2137 0.0221 0.159 Uiso 1 1 calc R
C15 C -0.4414(7) 0.1421(4) 0.0532(3) 0.145(6) Uani 1 1 d G
H15A H -0.4171 0.1423 0.0997 0.173 Uiso 1 1 calc R
C16 C -0.5528(6) 0.0991(3) 0.0301(3) 0.103(4) Uani 1 1 d G
H16A H -0.6029 0.0705 0.0612 0.124 Uiso 1 1 calc R
C17 C -0.8072(9) -0.0448(6) 0.0352(4) 0.070(3) Uani 1 1 d .
C18 C -0.9234(8) 0.1412(5) -0.1121(5) 0.071(3) Uani 1 1 d .
N1 N -0.8924(5) 0.0570(4) -0.0263(3) 0.0578(18) Uani 1 1 d .
N2 N -0.9179(6) -0.1461(3) -0.2230(3) 0.0539(17) Uani 1 1 d .
N3 N -0.4918(5) -0.1382(3) -0.0473(3) 0.0428(15) Uani 1 1 d .

loop_
_atom_site_aniso_label
_atom_site_aniso_U_11
_atom_site_aniso_U_22
_atom_site_aniso_U_33
_atom_site_aniso_U_23
_atom_site_aniso_U_13
_atom_site_aniso_U_12
P1 0.0494(12) 0.0449(16) 0.0645(15) -0.0068(11) -0.0161(11) 0.0063(11)
P2 0.0484(11) 0.0372(14) 0.0552(14) 0.0088(11) -0.0120(11) -0.0064(10)
P3 0.0370(10) 0.0376(13) 0.0478(12) 0.0029(11) 0.0002(10) -0.0046(9)
P4 0.0446(11) 0.0370(13) 0.0469(12) 0.0068(10) -0.0067(10) -0.0073(10)
C1 0.057(6) 0.095(8) 0.078(7) 0.000(6) -0.001(5) 0.011(5)
C2 0.052(5) 0.052(7) 0.129(8) -0.005(6) 0.002(5) 0.019(5)
C3 0.074(6) 0.044(6) 0.091(7) 0.022(6) -0.025(5) -0.026(5)
C4 0.125(8) 0.051(7) 0.072(7) -0.017(5) -0.029(6) -0.011(6)
C5 0.051(5) 0.056(6) 0.055(5) 0.019(4) -0.005(4) 0.002(4)
C6 0.048(4) 0.045(5) 0.055(5) 0.010(4) -0.022(4) -0.007(4)
C31 0.034(4) 0.048(6) 0.057(6) -0.015(4) -0.004(4) -0.003(4)
C32 0.064(5) 0.080(7) 0.068(6) -0.007(6) 0.026(5) 0.001(5)
C33 0.079(6) 0.121(10) 0.072(7) -0.002(6) 0.018(5) 0.012(6)
C34 0.079(6) 0.107(10) 0.113(9) -0.044(7) 0.014(6) -0.001(7)
C35 0.073(6) 0.072(8) 0.129(9) -0.027(7) -0.001(7) -0.005(6)
C36 0.071(6) 0.070(8) 0.078(7) -0.030(5) 0.022(5) 0.006(5)
C37 0.028(4) 0.059(6) 0.062(6) 0.004(5) -0.014(4) 0.006(4)
C38 0.059(5) 0.034(6) 0.077(6) 0.020(5) -0.021(5) -0.001(4)
C21 0.054(5) 0.031(5) 0.053(5) 0.008(4) -0.020(4) -0.007(4)
C22 0.075(5) 0.050(6) 0.042(5) -0.001(4) -0.010(4) 0.001(5)
C23 0.111(7) 0.045(6) 0.051(5) 0.014(4) -0.006(5) 0.010(5)
C24 0.097(7) 0.043(6) 0.103(7) -0.002(5) -0.045(6) 0.012(6)
C25 0.064(5) 0.073(8) 0.171(10) 0.044(7) -0.031(6) 0.001(5)
C26 0.049(5) 0.074(7) 0.123(7) 0.035(6) -0.004(5) -0.003(5)
C27 0.076(6) 0.067(8) 0.061(7) 0.001(6) -0.018(6) -0.003(6)
C28 0.048(5) 0.058(7) 0.097(8) 0.033(6) 0.002(6) 0.000(5)
O1 0.062(3) 0.072(4) 0.049(3) 0.002(3) -0.002(3) 0.033(3)
O2 0.049(3) 0.044(4) 0.079(4) 0.007(3) -0.009(3) 0.005(3)
O3 0.108(5) 0.138(7) 0.063(4) 0.041(4) 0.006(4) 0.049(4)
O4 0.075(4) 0.048(5) 0.160(6) 0.020(4) -0.029(4) 0.011(3)
O5 0.070(3) 0.041(4) 0.053(3) -0.004(3) -0.004(3) -0.009(3)
O6 0.049(3) 0.052(4) 0.056(3) 0.012(3) -0.007(3) -0.006(3)
O7 0.111(5) 0.082(5) 0.062(4) -0.016(4) -0.004(4) -0.006(4)
O8 0.088(4) 0.064(5) 0.123(5) 0.041(4) 0.044(4) 0.009(3)
O9 0.036(3) 0.054(4) 0.049(3) 0.008(3) -0.010(2) -0.008(2)
O10 0.041(3) 0.036(3) 0.064(3) 0.016(3) -0.004(3) -0.008(2)
O11 0.054(3) 0.059(4) 0.093(4) 0.003(3) -0.025(3) -0.016(3)
O12 0.080(4) 0.055(4) 0.095(4) 0.030(3) -0.016(3) -0.025(3)
C11 0.046(5) 0.060(7) 0.087(7) -0.031(5) -0.024(5) 0.012(4)
C12 0.075(6) 0.052(7) 0.145(9) -0.003(6) -0.037(6) -0.025(5)
C13 0.078(7) 0.063(8) 0.199(12) -0.007(8) -0.031(7) -0.005(6)
C14 0.076(7) 0.114(11) 0.207(14) -0.081(11) -0.014(9) 0.001(7)
C15 0.073(7) 0.231(16) 0.130(10) -0.107(10) -0.015(8) -0.001(8)
C16 0.052(6) 0.164(11) 0.093(8) -0.068(7) -0.010(5) -0.012(6)
C17 0.065(6) 0.104(9) 0.042(6) -0.015(5) -0.007(5) 0.024(6)
C18 0.048(6) 0.039(6) 0.126(9) -0.017(6) -0.018(6) -0.001(5)
N1 0.041(4) 0.045(5) 0.088(5) -0.002(4) 0.002(3) 0.016(3)
N2 0.068(4) 0.031(4) 0.063(5) 0.005(4) -0.018(4) -0.015(3)
N3 0.045(3) 0.040(4) 0.043(4) 0.013(3) -0.008(3) -0.004(3)

loop_
_atom_type_symbol
_atom_type_description
_atom_type_scat_dispersion_real
_atom_type_scat_dispersion_imag
_atom_type_scat_source
C C 0.0033 0.0016 'International Tables Vol C Tables 4.2.6.8 and 6.1.1.4'
H H 0.0000 0.0000 'International Tables Vol C Tables 4.2.6.8 and 6.1.1.4'
N N 0.0061 0.0033 'International Tables Vol C Tables 4.2.6.8 and 6.1.1.4'
O O 0.0106 0.0060 'International Tables Vol C Tables 4.2.6.8 and 6.1.1.4'
P P 0.1023 0.0942 'International Tables Vol C Tables 4.2.6.8 and 6.1.1.4'

loop_
_geom_angle_atom_site_label_1
_geom_angle_atom_site_label_2
_geom_angle_atom_site_label_3
_geom_angle
N1 P1 O1 88.4(3)
N1 P1 O2 87.6(3)
O1 P1 O2 171.5(2)
N1 P1 C11 118.6(3)
O1 P1 C11 95.3(3)
O2 P1 C11 93.2(3)
N1 P1 P4 136.0(2)
O1 P1 P4 93.77(17)
O2 P1 P4 83.98(18)
C11 P1 P4 105.0(2)
N2 P2 O6 88.4(3)
N2 P2 O5 88.0(3)
O6 P2 O5 170.8(2)
N2 P2 C21 116.7(2)
O6 P2 C21 94.6(2)
O5 P2 C21 94.6(2)
N2 P2 P4 135.3(2)
O6 P2 P4 93.49(17)
O5 P2 P4 83.11(16)
C21 P2 P4 107.65(18)
N3 P3 O9 88.1(3)
N3 P3 O10 88.3(3)
O9 P3 O10 172.6(2)
N3 P3 C31 115.8(3)
O9 P3 C31 94.4(2)
O10 P3 C31 92.9(2)
N3 P3 P4 136.6(2)
O9 P3 P4 83.80(17)
O10 P3 P4 94.40(17)
C31 P3 P4 107.4(2)
P3 P4 P2 105.72(10)
P3 P4 P1 104.76(10)
P2 P4 P1 105.36(10)
N1 C1 C17 105.9(7)
N1 C2 C18 103.3(6)
N2 C3 C28 106.9(7)
N2 C4 C27 106.1(7)
N3 C5 C38 105.2(6)
N3 C6 C37 105.5(5)
C32 C31 C36 120.0
C32 C31 P3 121.5(5)
C36 C31 P3 118.5(5)
C33 C32 C31 120.0
C32 C33 C34 120.0
C35 C34 C33 120.0
C36 C35 C34 120.0
C35 C36 C31 120.0
O11 C37 O9 123.9(7)
O11 C37 C6 124.7(7)
O9 C37 C6 111.4(6)
O12 C38 O10 121.9(7)
O12 C38 C5 125.5(7)
O10 C38 C5 112.6(7)
C22 C21 C26 120.0
C22 C21 P2 120.0(4)
C26 C21 P2 119.9(4)
C21 C22 C23 120.0
C24 C23 C22 120.0
C23 C24 C25 120.0
C26 C25 C24 120.0
C25 C26 C21 120.0
O7 C27 O5 122.2(9)
O7 C27 C4 127.9(10)
O5 C27 C4 109.9(8)
O8 C28 O6 121.8(9)
O8 C28 C3 128.0(9)
O6 C28 C3 110.2(7)
C17 O1 P1 116.9(5)
C18 O2 P1 114.5(6)
C27 O5 P2 116.4(5)
C28 O6 P2 115.9(6)
C37 O9 P3 116.2(4)
C38 O10 P3 115.8(5)
C12 C11 C16 120.0
C12 C11 P1 121.1(5)
C16 C11 P1 118.8(5)
C11 C12 C13 120.0
C14 C13 C12 120.0
C13 C14 C15 120.0
C16 C15 C14 120.0
C15 C16 C11 120.0
O3 C17 O1 122.9(8)
O3 C17 C1 127.3(9)
O1 C17 C1 109.8(8)
O4 C18 O2 121.2(9)
O4 C18 C2 124.3(8)
O2 C18 C2 114.3(8)
C2 N1 C1 120.8(6)
C2 N1 P1 120.0(5)
C1 N1 P1 119.0(5)
C3 N2 C4 120.3(7)
C3 N2 P2 118.6(6)
C4 N2 P2 118.7(5)
C6 N3 C5 121.6(5)
C6 N3 P3 118.1(5)
C5 N3 P3 118.0(4)

loop_
_geom_bond_atom_site_label_1
_geom_bond_atom_site_label_2
_geom_bond_distance
P1 N1 1.646(5)
P1 O1 1.750(5)
P1 O2 1.769(5)
P1 C11 1.813(4)
P1 P4 2.245(3)
P2 N2 1.646(6)
P2 O6 1.749(5)
P2 O5 1.769(5)
P2 C21 1.809(4)
P2 P4 2.244(2)
P3 N3 1.648(5)
P3 O9 1.758(4)
P3 O10 1.758(4)
P3 C31 1.790(4)
P3 P4 2.244(3)
C1 N1 1.456(8)
C1 C17 1.503(10)
C2 N1 1.441(8)
C2 C18 1.481(10)
C3 N2 1.417(8)
C3 C28 1.488(10)
C4 N2 1.447(8)
C4 C27 1.504(10)
C5 N3 1.469(7)
C5 C38 1.469(9)
C6 N3 1.449(7)
C6 C37 1.490(9)
C31 C32 1.3900
C31 C36 1.3900
C32 C33 1.3900
C33 C34 1.3900
C34 C35 1.3900
C35 C36 1.3900
C37 O11 1.195(7)
C37 O9 1.329(7)
C38 O12 1.206(8)
C38 O10 1.333(7)
C21 C22 1.3900
C21 C26 1.3900
C22 C23 1.3900
C23 C24 1.3900
C24 C25 1.3900
C25 C26 1.3900
C27 O7 1.192(8)
C27 O5 1.359(9)
C28 O8 1.196(8)
C28 O6 1.353(9)
O1 C17 1.367(8)
O2 C18 1.319(8)
O3 C17 1.187(9)
O4 C18 1.237(9)
C11 C12 1.3900
C11 C16 1.3900
C12 C13 1.3900
C13 C14 1.3900
C14 C15 1.3900
C15 C16 1.3900
